data_1512371
loop_
_publ_author_name
'Yan, Rulong'
'Liu, Xingxing'
'Pan, Congming'
'Zhou, Xiaoqiang'
'Li, Xiaoni'
'Kang, Xing'
'Huang, Guosheng'

_publ_section_title
;
 Aerobic Synthesis of Substituted Quinoline from Aldehyde and Aniline:
 Copper-Catalyzed Intermolecular C--H Active and C--C Formative
 Cyclization
;
_journal_issue 18
_journal_name_full 'Organic Letters'
_journal_page_first 4876
_journal_paper_doi 10.1021/ol402312h
_journal_volume 15
_journal_year 2013
_chemical_formula_moiety 'C17 H15 N'
_chemical_formula_sum 'C17 H15 N'
_chemical_formula_weight 233.30
_chemical_name_systematic
;
 ? 
;
_space_group_crystal_system monoclinic
_space_group_IT_number 14
_space_group_name_Hall '-P 2yn'
_space_group_name_H-M_alt 'P 1 21/n 1'
_symmetry_space_group_name_Hall '-P 2yn'
_symmetry_space_group_name_H-M 'P 1 21/n 1'
_atom_sites_solution_hydrogens geom
_atom_sites_solution_primary iterative
_atom_sites_solution_secondary difmap
_audit_creation_date 2013-06-07
_audit_creation_method
;
  Olex2 1.2
  (compiled Apr 23 2013 17:54:37, GUI svn.r4466)
;
_cell_angle_alpha 90.00
_cell_angle_beta 98.282(4)
_cell_angle_gamma 90.00
_cell_formula_units_Z 8
_cell_length_a 17.1022(7)
_cell_length_b 7.4395(3)
_cell_length_c 20.7424(10)
_cell_measurement_reflns_used 3572
_cell_measurement_temperature 295.4(4)
_cell_measurement_theta_max 25.3380
_cell_measurement_theta_min 3.4910
_cell_volume 2611.6(2)
_computing_cell_refinement
;
CrysAlisPro, Agilent Technologies,
Version 1.171.36.28 (release 01-02-2013 CrysAlis171 .NET)
(compiled Feb  1 2013,16:14:44)
;
_computing_data_collection
;
CrysAlisPro, Agilent Technologies,
Version 1.171.36.28 (release 01-02-2013 CrysAlis171 .NET)
(compiled Feb  1 2013,16:14:44)
;
_computing_data_reduction
;
CrysAlisPro, Agilent Technologies,
Version 1.171.36.28 (release 01-02-2013 CrysAlis171 .NET)
(compiled Feb  1 2013,16:14:44)
;
_computing_molecular_graphics
;
O. V. Dolomanov, L. J. Bourhis, R. J. Gildea, J. A. K. Howard and H. Puschmann,
OLEX2: a complete structure solution, refinement and analysis program.
J. Appl. Cryst. (2009). 42, 339-341.
;
_computing_publication_material
;
O. V. Dolomanov, L. J. Bourhis, R. J. Gildea, J. A. K. Howard and H. Puschmann,
OLEX2: a complete structure solution, refinement and analysis program.
J. Appl. Cryst. (2009). 42, 339-341.
;
_computing_structure_refinement
;
SHELXL, G.M. Sheldrick, Acta Cryst.
(2008). A64, 112-122
;
_computing_structure_solution 'SUPERFLIP, J. Appl. Cryst. (2007) 40, 786-790'
_diffrn_ambient_temperature 295.4(4)
_diffrn_detector_area_resol_mean 16.0733
_diffrn_measured_fraction_theta_full 0.9979
_diffrn_measured_fraction_theta_max 0.9167
_diffrn_measurement_details
;
  1 omega  -44.00   -8.00   1.0000   20.0000
omega____ theta____ kappa____ phi______ frames
    -      -19.2137   38.0000 -120.0000 36

  2 omega  -50.00  -23.00   1.0000   20.0000
omega____ theta____ kappa____ phi______ frames
    -      -19.2137   77.0000 -120.0000 27

  3 omega   14.00   44.00   1.0000   20.0000
omega____ theta____ kappa____ phi______ frames
    -      -19.2137   38.0000 -120.0000 30

  4 omega  -19.00   27.00   1.0000   20.0000
omega____ theta____ kappa____ phi______ frames
    -      -19.2137  -99.0000 -180.0000 46

  5 omega    6.00   40.00   1.0000   20.0000
omega____ theta____ kappa____ phi______ frames
    -      -19.2137   77.0000 -120.0000 34

  6 omega  -44.00   34.00   1.0000   20.0000
omega____ theta____ kappa____ phi______ frames
    -       22.6512  -57.0000  -90.0000 78

  7 omega   23.00   49.00   1.0000   20.0000
omega____ theta____ kappa____ phi______ frames
    -       22.6512  -57.0000    0.0000 26

  8 omega    1.00   93.00   1.0000   20.0000
omega____ theta____ kappa____ phi______ frames
    -       22.6512   57.0000  150.0000 92

  9 omega    0.00   84.00   1.0000   20.0000
omega____ theta____ kappa____ phi______ frames
    -       22.6512   57.0000   30.0000 84

 10 omega  -52.00    2.00   1.0000   20.0000
omega____ theta____ kappa____ phi______ frames
    -       22.6512  -38.0000 -150.0000 54
;
_diffrn_measurement_device_type 'SuperNova, Dual, Cu at zero, Eos'
_diffrn_measurement_method '\w scans'
_diffrn_orient_matrix_UB_11 -0.0225253000
_diffrn_orient_matrix_UB_12 -0.0201273000
_diffrn_orient_matrix_UB_13 0.0252544000
_diffrn_orient_matrix_UB_21 -0.0352341000
_diffrn_orient_matrix_UB_22 0.0055324000
_diffrn_orient_matrix_UB_23 -0.0226014000
_diffrn_orient_matrix_UB_31 0.0027790000
_diffrn_orient_matrix_UB_32 -0.0929826000
_diffrn_orient_matrix_UB_33 -0.0068270000
_diffrn_radiation_monochromator mirror
_diffrn_radiation_type 'Mo K\a'
_diffrn_radiation_wavelength 0.7107
_diffrn_reflns_av_R_equivalents 0.0415
_diffrn_reflns_av_unetI/netI 0.0396
_diffrn_reflns_limit_h_max 21
_diffrn_reflns_limit_h_min -20
_diffrn_reflns_limit_k_max 9
_diffrn_reflns_limit_k_min -9
_diffrn_reflns_limit_l_max 25
_diffrn_reflns_limit_l_min -24
_diffrn_reflns_number 20612
_diffrn_reflns_theta_full 25.50
_diffrn_reflns_theta_max 26.02
_diffrn_reflns_theta_min 2.91
_diffrn_source 'SuperNova (Mo) X-ray Source'
_exptl_absorpt_coefficient_mu 0.069
_exptl_absorpt_correction_T_max 1.00000
_exptl_absorpt_correction_T_min 0.70418
_exptl_absorpt_correction_type multi-scan
_exptl_absorpt_process_details
;
CrysAlisPro, Agilent Technologies,
Version 1.171.36.28 (release 01-02-2013 CrysAlis171 .NET)
(compiled Feb  1 2013,16:14:44)
Empirical absorption correction using spherical harmonics,
 implemented in SCALE3 ABSPACK scaling algorithm.
;
_exptl_crystal_colour 'clear light colourless'
_exptl_crystal_density_diffrn 1.187
_exptl_crystal_density_method 'not measured'
_exptl_crystal_description block
_exptl_crystal_F_000 992
_exptl_crystal_size_max 0.32
_exptl_crystal_size_mid 0.17
_exptl_crystal_size_min 0.16
_refine_diff_density_max 0.182
_refine_diff_density_min -0.149
_refine_diff_density_rms 0.035
_refine_ls_extinction_coef 0.0019(7)
_refine_ls_extinction_expression Fc^*^=kFc[1+0.001xFc^2^\l^3^/sin(2\q)]^-1/4^
_refine_ls_extinction_method SHELXL
_refine_ls_goodness_of_fit_ref 1.064
_refine_ls_hydrogen_treatment mixed
_refine_ls_matrix_type full
_refine_ls_number_parameters 330
_refine_ls_number_reflns 5129
_refine_ls_number_restraints 0
_refine_ls_restrained_S_all 1.064
_refine_ls_R_factor_all 0.1072
_refine_ls_R_factor_gt 0.0643
_refine_ls_shift/su_max 0.000
_refine_ls_shift/su_mean 0.000
_refine_ls_structure_factor_coef Fsqd
_refine_ls_weighting_details 'calc w=1/[\s^2^(Fo^2^)+(0.0758P)^2^+0.9569P] where P=(Fo^2^+2Fc^2^)/3'
_refine_ls_weighting_scheme calc
_refine_ls_wR_factor_gt 0.1830
_refine_ls_wR_factor_ref 0.2133
_reflns_number_gt 3023
_reflns_number_total 5129
_reflns_threshold_expression >2sigma(I)
_cod_data_source_file ol402312h_si_001.cif
_cod_data_source_block yanrl0604_1
_cod_original_cell_volume 2611.57(19)
_cod_database_code 1512371
_reflns_odcompleteness_completeness 99.79
_reflns_odcompleteness_iscentric 1
_reflns_odcompleteness_theta 26.32
_olex2_refinement_description
;
1. Fixed Uiso
 At 1.2 times of:
  All C(H) groups
 At 1.5 times of:
  All C(H,H,H) groups
2.a Aromatic/amide H refined with riding coordinates:
 C1(H1), C3(H3), C5(H5), C7(H7), C8(H8), C12(H12), C13(H13), C15(H15),
 C16(H16), C18(H18), C20(H20), C22(H22), C24(H24), C25(H25), C29(H29), C30(H30),
  C32(H32), C33(H33)
2.b Idealised Me refined as rotating group:
 C10(H10A,H10B,H10C), C17(H17A,H17B,H17C), C27(H27A,H27B,H27C), C34(H34A,H34B,
 H34C)
;

loop_
_space_group_symop_id
_space_group_symop_operation_xyz
1 'x, y, z'
2 '-x+1/2, y+1/2, -z+1/2'
3 '-x, -y, -z'
4 'x-1/2, -y-1/2, z-1/2'

loop_
_atom_site_label
_atom_site_type_symbol
_atom_site_fract_x
_atom_site_fract_y
_atom_site_fract_z
_atom_site_U_iso_or_equiv
_atom_site_adp_type
_atom_site_occupancy
_atom_site_symmetry_multiplicity
_atom_site_calc_flag
_atom_site_refinement_flags
N1 N 0.18918(12) 0.6258(3) 0.44255(11) 0.0647(6) Uani 1 1 d .
N2 N 0.43620(13) 0.7095(3) 0.69034(11) 0.0681(7) Uani 1 1 d .
C1 C 0.11742(15) 0.6505(4) 0.45604(13) 0.0603(7) Uani 1 1 d .
H1 H 0.1113 0.6597 0.4997 0.072 Uiso 1 1 calc R
C2 C 0.04828(14) 0.6645(3) 0.40933(12) 0.0510(6) Uani 1 1 d .
C3 C 0.05855(14) 0.6526(4) 0.34520(12) 0.0556(7) Uani 1 1 d .
H3 H 0.0151 0.6634 0.3128 0.067 Uiso 1 1 calc R
C4 C 0.13418(14) 0.6241(3) 0.32780(12) 0.0533(6) Uani 1 1 d .
C5 C 0.14868(15) 0.6097(4) 0.26237(13) 0.0617(7) Uani 1 1 d .
H5 H 0.1063 0.6184 0.2290 0.074 Uiso 1 1 calc R
C6 C 0.22288(17) 0.5836(4) 0.24674(14) 0.0636(7) Uani 1 1 d .
C7 C 0.28586(16) 0.5679(4) 0.29840(16) 0.0698(8) Uani 1 1 d .
H7 H 0.3367 0.5490 0.2888 0.084 Uiso 1 1 calc R
C8 C 0.27454(16) 0.5797(4) 0.36175(15) 0.0671(8) Uani 1 1 d .
H8 H 0.3175 0.5675 0.3945 0.081 Uiso 1 1 calc R
C9 C 0.19864(14) 0.6101(3) 0.37854(13) 0.0547(6) Uani 1 1 d .
C10 C 0.2385(2) 0.5738(4) 0.17726(15) 0.0834(10) Uani 1 1 d .
H10A H 0.1892 0.5709 0.1486 0.125 Uiso 1 1 calc R
H10B H 0.2681 0.4669 0.1713 0.125 Uiso 1 1 calc R
H10C H 0.2683 0.6774 0.1676 0.125 Uiso 1 1 calc R
C11 C -0.03088(14) 0.6907(3) 0.42974(12) 0.0510(6) Uani 1 1 d .
C12 C -0.09911(14) 0.6293(3) 0.39155(13) 0.0565(7) Uani 1 1 d .
H12 H -0.0950 0.5675 0.3532 0.068 Uiso 1 1 calc R
C13 C -0.17271(16) 0.6578(4) 0.40919(14) 0.0636(7) Uani 1 1 d .
H13 H -0.2171 0.6155 0.3822 0.076 Uiso 1 1 calc R
C14 C -0.18247(18) 0.7476(4) 0.46585(15) 0.0666(8) Uani 1 1 d .
C15 C -0.1148(2) 0.8064(4) 0.50483(15) 0.0739(9) Uani 1 1 d .
H15 H -0.1193 0.8656 0.5436 0.089 Uiso 1 1 calc R
C16 C -0.04037(17) 0.7792(4) 0.48725(13) 0.0653(8) Uani 1 1 d .
H16 H 0.0040 0.8208 0.5144 0.078 Uiso 1 1 calc R
C17 C -0.26308(19) 0.7737(5) 0.48558(18) 0.0965(12) Uani 1 1 d .
H17A H -0.2996 0.8109 0.4484 0.145 Uiso 1 1 calc R
H17B H -0.2603 0.8642 0.5188 0.145 Uiso 1 1 calc R
H17C H -0.2807 0.6626 0.5021 0.145 Uiso 1 1 calc R
C18 C 0.36384(16) 0.7234(4) 0.70429(13) 0.0630(7) Uani 1 1 d .
H18 H 0.3574 0.7144 0.7479 0.076 Uiso 1 1 calc R
C19 C 0.29500(14) 0.7508(3) 0.65872(12) 0.0506(6) Uani 1 1 d .
C20 C 0.30574(14) 0.7649(3) 0.59467(12) 0.0542(6) Uani 1 1 d .
H20 H 0.2622 0.7813 0.5628 0.065 Uiso 1 1 calc R
C21 C 0.38184(15) 0.7550(3) 0.57650(13) 0.0552(7) Uani 1 1 d .
C22 C 0.39646(16) 0.7738(4) 0.51132(13) 0.0621(7) Uani 1 1 d .
H22 H 0.3542 0.7958 0.4787 0.075 Uiso 1 1 calc R
C23 C 0.47114(17) 0.7604(4) 0.49492(15) 0.0662(8) Uani 1 1 d .
C24 C 0.53370(17) 0.7234(4) 0.54525(17) 0.0764(9) Uani 1 1 d .
H24 H 0.5845 0.7108 0.5349 0.092 Uiso 1 1 calc R
C25 C 0.52211(17) 0.7055(4) 0.60846(17) 0.0739(8) Uani 1 1 d .
H25 H 0.5648 0.6815 0.6404 0.089 Uiso 1 1 calc R
C26 C 0.44604(15) 0.7230(4) 0.62588(14) 0.0590(7) Uani 1 1 d .
C27 C 0.48722(19) 0.7836(5) 0.42599(15) 0.0862(10) Uani 1 1 d .
H27A H 0.4383 0.8025 0.3978 0.129 Uiso 1 1 calc R
H27B H 0.5125 0.6776 0.4126 0.129 Uiso 1 1 calc R
H27C H 0.5211 0.8855 0.4236 0.129 Uiso 1 1 calc R
C28 C 0.21593(14) 0.7648(3) 0.68010(12) 0.0496(6) Uani 1 1 d .
C29 C 0.15556(15) 0.8625(3) 0.64417(12) 0.0564(7) Uani 1 1 d .
H29 H 0.1651 0.9203 0.6063 0.068 Uiso 1 1 calc R
C30 C 0.08184(16) 0.8759(4) 0.66321(13) 0.0616(7) Uani 1 1 d .
H30 H 0.0428 0.9420 0.6378 0.074 Uiso 1 1 calc R
C31 C 0.06444(17) 0.7936(4) 0.71926(14) 0.0622(7) Uani 1 1 d .
C32 C 0.12453(19) 0.6986(4) 0.75571(14) 0.0707(8) Uani 1 1 d .
H32 H 0.1149 0.6436 0.7940 0.085 Uiso 1 1 calc R
C33 C 0.19893(17) 0.6826(4) 0.73702(13) 0.0636(7) Uani 1 1 d .
H33 H 0.2378 0.6166 0.7626 0.076 Uiso 1 1 calc R
C34 C -0.01658(18) 0.8099(5) 0.73943(17) 0.0890(10) Uani 1 1 d .
H34A H -0.0239 0.9298 0.7546 0.134 Uiso 1 1 calc R
H34B H -0.0214 0.7258 0.7738 0.134 Uiso 1 1 calc R
H34C H -0.0560 0.7844 0.7028 0.134 Uiso 1 1 calc R

loop_
_atom_site_aniso_label
_atom_site_aniso_U_11
_atom_site_aniso_U_22
_atom_site_aniso_U_33
_atom_site_aniso_U_23
_atom_site_aniso_U_13
_atom_site_aniso_U_12
N1 0.0526(13) 0.0789(16) 0.0606(15) 0.0077(12) 0.0018(11) -0.0039(11)
N2 0.0568(14) 0.0784(17) 0.0650(16) 0.0004(13) -0.0050(12) 0.0066(11)
C1 0.0599(16) 0.0726(18) 0.0469(15) 0.0091(13) 0.0025(13) -0.0069(13)
C2 0.0498(14) 0.0525(14) 0.0502(15) 0.0055(12) 0.0058(11) -0.0075(11)
C3 0.0471(14) 0.0660(17) 0.0517(16) 0.0043(13) 0.0003(11) -0.0062(12)
C4 0.0503(14) 0.0556(15) 0.0537(16) 0.0054(12) 0.0068(12) -0.0068(11)
C5 0.0565(16) 0.0729(18) 0.0561(17) 0.0057(14) 0.0090(13) -0.0020(13)
C6 0.0674(17) 0.0564(16) 0.0699(19) 0.0047(14) 0.0199(15) -0.0008(13)
C7 0.0562(16) 0.0661(18) 0.091(2) 0.0050(16) 0.0227(16) 0.0015(13)
C8 0.0495(15) 0.0715(19) 0.079(2) 0.0059(16) 0.0036(14) -0.0015(13)
C9 0.0489(14) 0.0545(15) 0.0599(17) 0.0062(13) 0.0052(12) -0.0057(11)
C10 0.095(2) 0.082(2) 0.081(2) 0.0014(18) 0.0390(19) 0.0090(18)
C11 0.0536(14) 0.0493(14) 0.0504(15) 0.0060(12) 0.0084(12) -0.0050(11)
C12 0.0554(15) 0.0576(16) 0.0571(16) -0.0001(13) 0.0104(13) -0.0041(12)
C13 0.0545(15) 0.0635(17) 0.074(2) 0.0078(15) 0.0119(14) -0.0022(13)
C14 0.0711(19) 0.0564(16) 0.077(2) 0.0141(15) 0.0256(17) 0.0100(14)
C15 0.093(2) 0.0672(19) 0.066(2) -0.0060(15) 0.0289(18) 0.0044(17)
C16 0.0760(19) 0.0648(17) 0.0553(17) -0.0032(14) 0.0105(15) -0.0087(14)
C17 0.084(2) 0.102(3) 0.114(3) 0.021(2) 0.048(2) 0.0267(19)
C18 0.0666(18) 0.0693(18) 0.0505(16) 0.0021(13) -0.0008(14) 0.0020(14)
C19 0.0539(14) 0.0483(14) 0.0477(15) -0.0003(11) 0.0010(12) -0.0021(11)
C20 0.0474(14) 0.0622(16) 0.0506(15) -0.0013(12) -0.0010(12) -0.0041(11)
C21 0.0517(15) 0.0553(15) 0.0570(17) -0.0076(12) 0.0027(13) -0.0040(11)
C22 0.0567(16) 0.0709(18) 0.0590(17) -0.0104(14) 0.0096(13) -0.0068(13)
C23 0.0676(18) 0.0585(17) 0.076(2) -0.0145(14) 0.0216(16) -0.0085(13)
C24 0.0547(17) 0.075(2) 0.103(3) -0.0132(18) 0.0221(18) -0.0011(14)
C25 0.0543(17) 0.073(2) 0.091(2) -0.0080(18) 0.0013(16) 0.0061(14)
C26 0.0518(15) 0.0550(15) 0.0691(19) -0.0069(13) 0.0049(13) 0.0006(12)
C27 0.087(2) 0.086(2) 0.094(3) -0.0162(18) 0.040(2) -0.0111(17)
C28 0.0561(14) 0.0461(13) 0.0459(14) -0.0011(11) 0.0047(12) -0.0048(11)
C29 0.0626(16) 0.0568(15) 0.0495(15) 0.0053(12) 0.0075(12) -0.0023(12)
C30 0.0613(16) 0.0619(17) 0.0619(18) 0.0021(14) 0.0102(14) 0.0045(13)
C31 0.0687(17) 0.0582(16) 0.0625(18) -0.0100(14) 0.0191(15) -0.0082(13)
C32 0.093(2) 0.0678(19) 0.0561(18) 0.0034(14) 0.0268(17) -0.0061(16)
C33 0.0774(19) 0.0618(17) 0.0514(16) 0.0082(13) 0.0079(14) 0.0048(14)
C34 0.082(2) 0.094(2) 0.100(3) -0.015(2) 0.043(2) -0.0102(18)

loop_
_atom_type_symbol
_atom_type_description
_atom_type_scat_dispersion_real
_atom_type_scat_dispersion_imag
_atom_type_scat_source
C C 0.0033 0.0016 'International Tables Vol C Tables 4.2.6.8 and 6.1.1.4'
H H 0.0000 0.0000 'International Tables Vol C Tables 4.2.6.8 and 6.1.1.4'
N N 0.0061 0.0033 'International Tables Vol C Tables 4.2.6.8 and 6.1.1.4'

loop_
_geom_angle_atom_site_label_1
_geom_angle_atom_site_label_2
_geom_angle_atom_site_label_3
_geom_angle
C1 N1 C9 117.7(2)
C18 N2 C26 117.3(2)
N1 C1 H1 117.4
N1 C1 C2 125.3(2)
C2 C1 H1 117.4
C1 C2 C11 121.2(2)
C3 C2 C1 116.6(2)
C3 C2 C11 122.3(2)
C2 C3 H3 119.7
C2 C3 C4 120.6(2)
C4 C3 H3 119.7
C3 C4 C5 123.4(2)
C3 C4 C9 117.8(2)
C9 C4 C5 118.8(2)
C4 C5 H5 118.9
C6 C5 C4 122.2(3)
C6 C5 H5 118.9
C5 C6 C7 117.7(3)
C5 C6 C10 122.2(3)
C7 C6 C10 120.1(3)
C6 C7 H7 119.0
C8 C7 C6 122.0(3)
C8 C7 H7 119.0
C7 C8 H8 119.5
C7 C8 C9 120.9(3)
C9 C8 H8 119.5
N1 C9 C4 121.9(2)
N1 C9 C8 119.8(2)
C8 C9 C4 118.3(3)
C6 C10 H10A 109.5
C6 C10 H10B 109.5
C6 C10 H10C 109.5
H10A C10 H10B 109.5
H10A C10 H10C 109.5
H10B C10 H10C 109.5
C12 C11 C2 121.2(2)
C12 C11 C16 116.9(2)
C16 C11 C2 121.9(2)
C11 C12 H12 119.2
C13 C12 C11 121.5(3)
C13 C12 H12 119.2
C12 C13 H13 119.1
C12 C13 C14 121.8(3)
C14 C13 H13 119.1
C13 C14 C15 117.2(3)
C13 C14 C17 121.4(3)
C15 C14 C17 121.4(3)
C14 C15 H15 119.3
C14 C15 C16 121.4(3)
C16 C15 H15 119.3
C11 C16 H16 119.4
C15 C16 C11 121.2(3)
C15 C16 H16 119.4
C14 C17 H17A 109.5
C14 C17 H17B 109.5
C14 C17 H17C 109.5
H17A C17 H17B 109.5
H17A C17 H17C 109.5
H17B C17 H17C 109.5
N2 C18 H18 117.2
N2 C18 C19 125.7(3)
C19 C18 H18 117.2
C18 C19 C28 121.1(2)
C20 C19 C18 116.3(2)
C20 C19 C28 122.6(2)
C19 C20 H20 119.6
C19 C20 C21 120.9(2)
C21 C20 H20 119.6
C20 C21 C22 123.2(2)
C20 C21 C26 117.9(2)
C26 C21 C22 118.9(2)
C21 C22 H22 119.1
C23 C22 C21 121.9(3)
C23 C22 H22 119.1
C22 C23 C24 117.7(3)
C22 C23 C27 122.1(3)
C24 C23 C27 120.2(3)
C23 C24 H24 118.9
C25 C24 C23 122.1(3)
C25 C24 H24 118.9
C24 C25 H25 119.8
C24 C25 C26 120.5(3)
C26 C25 H25 119.8
N2 C26 C21 121.8(2)
N2 C26 C25 119.4(3)
C25 C26 C21 118.8(3)
C23 C27 H27A 109.5
C23 C27 H27B 109.5
C23 C27 H27C 109.5
H27A C27 H27B 109.5
H27A C27 H27C 109.5
H27B C27 H27C 109.5
C29 C28 C19 121.0(2)
C29 C28 C33 117.0(2)
C33 C28 C19 122.0(2)
C28 C29 H29 119.2
C30 C29 C28 121.6(2)
C30 C29 H29 119.2
C29 C30 H30 119.2
C29 C30 C31 121.7(3)
C31 C30 H30 119.2
C30 C31 C34 121.0(3)
C32 C31 C30 117.0(3)
C32 C31 C34 122.0(3)
C31 C32 H32 118.9
C31 C32 C33 122.1(3)
C33 C32 H32 118.9
C28 C33 H33 119.7
C32 C33 C28 120.6(3)
C32 C33 H33 119.7
C31 C34 H34A 109.5
C31 C34 H34B 109.5
C31 C34 H34C 109.5
H34A C34 H34B 109.5
H34A C34 H34C 109.5
H34B C34 H34C 109.5

loop_
_geom_bond_atom_site_label_1
_geom_bond_atom_site_label_2
_geom_bond_distance
N1 C1 1.310(3)
N1 C9 1.365(3)
N2 C18 1.315(3)
N2 C26 1.375(3)
C1 H1 0.9300
C1 C2 1.420(3)
C2 C3 1.370(3)
C2 C11 1.488(3)
C3 H3 0.9300
C3 C4 1.408(3)
C4 C5 1.418(3)
C4 C9 1.414(3)
C5 H5 0.9300
C5 C6 1.368(3)
C6 C7 1.410(4)
C6 C10 1.505(4)
C7 H7 0.9300
C7 C8 1.358(4)
C8 H8 0.9300
C8 C9 1.410(3)
C10 H10A 0.9600
C10 H10B 0.9600
C10 H10C 0.9600
C11 C12 1.390(3)
C11 C16 1.392(4)
C12 H12 0.9300
C12 C13 1.377(3)
C13 H13 0.9300
C13 C14 1.383(4)
C14 C15 1.384(4)
C14 C17 1.506(4)
C15 H15 0.9300
C15 C16 1.389(4)
C16 H16 0.9300
C17 H17A 0.9600
C17 H17B 0.9600
C17 H17C 0.9600
C18 H18 0.9300
C18 C19 1.414(3)
C19 C20 1.371(3)
C19 C28 1.486(3)
C20 H20 0.9300
C20 C21 1.408(3)
C21 C22 1.417(3)
C21 C26 1.410(4)
C22 H22 0.9300
C22 C23 1.372(3)
C23 C24 1.410(4)
C23 C27 1.504(4)
C24 H24 0.9300
C24 C25 1.361(4)
C25 H25 0.9300
C25 C26 1.405(4)
C27 H27A 0.9600
C27 H27B 0.9600
C27 H27C 0.9600
C28 C29 1.388(3)
C28 C33 1.397(3)
C29 H29 0.9300
C29 C30 1.378(3)
C30 H30 0.9300
C30 C31 1.384(4)
C31 C32 1.379(4)
C31 C34 1.509(4)
C32 H32 0.9300
C32 C33 1.388(4)
C33 H33 0.9300
C34 H34A 0.9600
C34 H34B 0.9600
C34 H34C 0.9600

loop_
_geom_torsion_atom_site_label_1
_geom_torsion_atom_site_label_2
_geom_torsion_atom_site_label_3
_geom_torsion_atom_site_label_4
_geom_torsion
N1 C1 C2 C3 -0.6(4)
N1 C1 C2 C11 179.4(2)
N2 C18 C19 C20 -0.4(4)
N2 C18 C19 C28 -179.9(2)
C1 N1 C9 C4 1.5(4)
C1 N1 C9 C8 -178.7(2)
C1 C2 C3 C4 1.3(4)
C1 C2 C11 C12 -151.7(3)
C1 C2 C11 C16 29.0(4)
C2 C3 C4 C5 179.7(2)
C2 C3 C4 C9 -0.6(4)
C2 C11 C12 C13 -178.0(2)
C2 C11 C16 C15 178.4(2)
C3 C2 C11 C12 28.2(4)
C3 C2 C11 C16 -151.0(3)
C3 C4 C5 C6 179.4(2)
C3 C4 C9 N1 -0.9(4)
C3 C4 C9 C8 179.4(2)
C4 C5 C6 C7 1.1(4)
C4 C5 C6 C10 -178.2(3)
C5 C4 C9 N1 178.8(2)
C5 C4 C9 C8 -1.0(4)
C5 C6 C7 C8 -0.6(4)
C6 C7 C8 C9 -0.6(4)
C7 C8 C9 N1 -178.4(3)
C7 C8 C9 C4 1.4(4)
C9 N1 C1 C2 -0.8(4)
C9 C4 C5 C6 -0.3(4)
C10 C6 C7 C8 178.6(3)
C11 C2 C3 C4 -178.7(2)
C11 C12 C13 C14 -0.5(4)
C12 C11 C16 C15 -0.9(4)
C12 C13 C14 C15 -0.7(4)
C12 C13 C14 C17 -178.3(3)
C13 C14 C15 C16 1.0(4)
C14 C15 C16 C11 -0.3(4)
C16 C11 C12 C13 1.2(4)
C17 C14 C15 C16 178.7(3)
C18 N2 C26 C21 1.6(4)
C18 N2 C26 C25 -178.8(2)
C18 C19 C20 C21 -0.9(4)
C18 C19 C28 C29 152.5(3)
C18 C19 C28 C33 -26.9(4)
C19 C20 C21 C22 -178.2(2)
C19 C20 C21 C26 2.5(4)
C19 C28 C29 C30 179.6(2)
C19 C28 C33 C32 179.9(2)
C20 C19 C28 C29 -26.9(4)
C20 C19 C28 C33 153.7(3)
C20 C21 C22 C23 -178.9(2)
C20 C21 C26 N2 -2.9(4)
C20 C21 C26 C25 177.5(2)
C21 C22 C23 C24 1.3(4)
C21 C22 C23 C27 -178.9(3)
C22 C21 C26 N2 177.8(2)
C22 C21 C26 C25 -1.8(4)
C22 C23 C24 C25 -1.6(4)
C23 C24 C25 C26 0.3(5)
C24 C25 C26 N2 -178.1(3)
C24 C25 C26 C21 1.5(4)
C26 N2 C18 C19 0.1(4)
C26 C21 C22 C23 0.5(4)
C27 C23 C24 C25 178.5(3)
C28 C19 C20 C21 178.5(2)
C28 C29 C30 C31 0.4(4)
C29 C28 C33 C32 0.4(4)
C29 C30 C31 C32 0.6(4)
C29 C30 C31 C34 179.9(3)
C30 C31 C32 C33 -1.1(4)
C31 C32 C33 C28 0.6(4)
C33 C28 C29 C30 -0.9(4)
C34 C31 C32 C33 179.6(3)
